data_7021077
loop_
_publ_author_name
'Chen, Hong-Xia'
'Zhou, Feng'
'Ma, Yong'
'Xu, Xiao-Ping'
'Ge, Jian-Feng'
'Zhang, Yong'
'Xu, Qing-Feng'
'Lu, Jian-Mei'

_publ_section_title
;
 Preparation of coordination polymers with 8-hydroxyquinoline azo
 benzensulfonic acid as a planar multidentate ligand and the study of
 their photochemical and photo-stability properties.
;
_journal_issue 14
_journal_name_full 'Dalton transactions (Cambridge, England : 2003)'
_journal_page_first 4831
_journal_page_last 4839
_journal_paper_doi 10.1039/c2dt32381h
_journal_volume 42
_journal_year 2013
_chemical_formula_moiety 'C34 H38 Cd2 N6 O14 S4'
_chemical_formula_sum 'C34 H38 Cd2 N6 O14 S4'
_chemical_formula_weight 1107.74
_chemical_name_systematic
;
?
;
_space_group_IT_number 2
_symmetry_cell_setting triclinic
_symmetry_Int_Tables_number 2
_symmetry_space_group_name_Hall '-P 1'
_symmetry_space_group_name_H-M 'P -1'
_atom_sites_solution_hydrogens geom
_atom_sites_solution_primary direct
_atom_sites_solution_secondary difmap
_audit_creation_method SHELXL-97
_cell_angle_alpha 99.783(6)
_cell_angle_beta 96.824(6)
_cell_angle_gamma 105.468(6)
_cell_formula_units_Z 2
_cell_length_a 7.5738(5)
_cell_length_b 13.7497(7)
_cell_length_c 20.2518(17)
_cell_measurement_reflns_used 4687
_cell_measurement_temperature 173(2)
_cell_measurement_theta_max 29.5506
_cell_measurement_theta_min 3.0885
_cell_volume 1972.9(2)
_computing_cell_refinement 'CrysAlisPro, Agilent Technologies'
_computing_data_collection 'CrysAlisPro, Agilent Technologies'
_computing_data_reduction 'CrysAlisPro, Agilent Technologies'
_computing_molecular_graphics 'Bruker SHELXTL'
_computing_publication_material 'Bruker SHELXTL'
_computing_structure_refinement 'SHELXL-97 (Sheldrick, 1997)'
_computing_structure_solution 'SHELXS-97 (Sheldrick, 1990)'
_diffrn_ambient_temperature 173(2)
_diffrn_detector_area_resol_mean 10.4692
_diffrn_measured_fraction_theta_full 0.998
_diffrn_measured_fraction_theta_max 0.998
_diffrn_measurement_device_type 'Xcalibur, Atlas, Gemini'
_diffrn_measurement_method '\w scans'
_diffrn_radiation_monochromator graphite
_diffrn_radiation_source 'Enhance (Mo) X-ray Source'
_diffrn_radiation_wavelength 0.71070
_diffrn_reflns_av_R_equivalents 0.0000
_diffrn_reflns_av_sigmaI/netI 0.0585
_diffrn_reflns_limit_h_max 9
_diffrn_reflns_limit_h_min -9
_diffrn_reflns_limit_k_max 16
_diffrn_reflns_limit_k_min -16
_diffrn_reflns_limit_l_max 24
_diffrn_reflns_limit_l_min -20
_diffrn_reflns_number 10942
_diffrn_reflns_theta_full 25.50
_diffrn_reflns_theta_max 25.50
_diffrn_reflns_theta_min 3.10
_exptl_absorpt_coefficient_mu 1.366
_exptl_absorpt_correction_T_max 1.00000
_exptl_absorpt_correction_T_min 0.90105
_exptl_absorpt_correction_type multi-scan
_exptl_absorpt_process_details
;
CrysAlisPro, Agilent Technologies,
Version 1.171.35.21 (release 20-01-2012 CrysAlis171 .NET)
(compiled Jan 23 2012,18:06:46)
Empirical absorption correction using spherical harmonics,
implemented in SCALE3 ABSPACK scaling algorithm.
;
_exptl_crystal_colour red
_exptl_crystal_density_diffrn 1.865
_exptl_crystal_density_method 'not measured'
_exptl_crystal_description plate
_exptl_crystal_F_000 1112
_exptl_crystal_size_max 0.28
_exptl_crystal_size_mid 0.27
_exptl_crystal_size_min 0.25
_refine_diff_density_max 0.757
_refine_diff_density_min -0.901
_refine_diff_density_rms 0.135
_refine_ls_extinction_method none
_refine_ls_goodness_of_fit_ref 0.999
_refine_ls_hydrogen_treatment mixed
_refine_ls_matrix_type full
_refine_ls_number_parameters 591
_refine_ls_number_reflns 10942
_refine_ls_number_restraints 23
_refine_ls_restrained_S_all 1.002
_refine_ls_R_factor_all 0.0549
_refine_ls_R_factor_gt 0.0425
_refine_ls_shift/su_max 0.000
_refine_ls_shift/su_mean 0.000
_refine_ls_structure_factor_coef Fsqd
_refine_ls_weighting_details 'calc w=1/[\s^2^(Fo^2^)+(0.0621P)^2^+0.0000P] where P=(Fo^2^+2Fc^2^)/3'
_refine_ls_weighting_scheme calc
_refine_ls_wR_factor_gt 0.0987
_refine_ls_wR_factor_ref 0.1030
_reflns_number_gt 9154
_reflns_number_total 10942
_reflns_threshold_expression >2sigma(I)
_cod_data_source_file c2dt32381h.txt
_cod_data_source_block g120702c
_cod_database_code 7021077

loop_
_symmetry_equiv_pos_as_xyz
'x, y, z'
'-x, -y, -z'

loop_
_atom_site_label
_atom_site_type_symbol
_atom_site_fract_x
_atom_site_fract_y
_atom_site_fract_z
_atom_site_U_iso_or_equiv
_atom_site_adp_type
_atom_site_occupancy
_atom_site_symmetry_multiplicity
_atom_site_calc_flag
_atom_site_refinement_flags
_atom_site_disorder_assembly
_atom_site_disorder_group
Cd1 Cd 0.70257(5) 0.45608(3) -0.32749(2) 0.01805(11) Uani 1 1 d . A .
Cd2 Cd 0.83022(6) 0.15819(3) 0.32193(3) 0.02316(13) Uani 1 1 d . . .
S1 S 1.36389(18) 1.00015(11) 0.30789(8) 0.0177(3) Uani 1 1 d . . .
S2 S 0.27930(18) 0.30542(11) -0.29923(8) 0.0170(3) Uani 1 1 d . . .
S3A S 0.6738(4) 0.3434(3) -0.48725(17) 0.0270(5) Uani 0.50 1 d PD A 1
S3B S 0.7289(4) 0.4373(3) -0.49027(17) 0.0270(5) Uani 0.50 1 d PD A 2
S4A S 1.0193(4) 0.1763(3) 0.47377(17) 0.0312(8) Uani 0.50 1 d PD B 1
S4B S 0.7440(8) 0.1008(4) 0.4704(3) 0.0374(13) Uani 0.32 1 d PD B 2
S4C S 0.8083(15) 0.1873(8) 0.5065(5) 0.044(3) Uani 0.18 1 d PD B 3
O1 O 0.7279(5) 0.6228(3) -0.2867(2) 0.0199(9) Uani 1 1 d . A .
O2 O 1.4517(5) 0.9248(3) 0.3272(2) 0.0279(10) Uani 1 1 d . . .
O3 O 1.2199(5) 1.0141(4) 0.3466(2) 0.0446(14) Uani 1 1 d . . .
O4 O 1.4992(6) 1.0993(3) 0.3103(2) 0.0310(11) Uani 1 1 d . . .
O5 O 0.8001(5) 0.3033(3) 0.2922(2) 0.0210(10) Uani 1 1 d . . .
O6 O 0.3942(5) 0.4012(3) -0.3129(2) 0.0202(9) Uani 1 1 d . . .
O7 O 0.0865(5) 0.3078(3) -0.3044(2) 0.0287(11) Uani 1 1 d . . .
O8 O 0.3057(5) 0.2143(3) -0.3391(2) 0.0259(10) Uani 1 1 d . . .
O9 O 0.6073(5) 0.4331(4) -0.4385(2) 0.0369(12) Uani 1 1 d D . .
O10 O 1.0140(5) 0.4968(3) -0.3483(2) 0.0193(10) Uani 1 1 d D . .
H10A H 1.052(7) 0.5600(10) -0.335(3) 0.029 Uiso 1 1 d D . .
H10B H 1.035(8) 0.444(3) -0.342(3) 0.029 Uiso 1 1 d D . .
O11 O 0.7176(6) 0.2852(3) -0.3426(3) 0.0295(11) Uani 1 1 d D . .
H11A H 0.761(9) 0.333(4) -0.310(2) 0.044 Uiso 1 1 d D . .
H11B H 0.658(7) 0.229(3) -0.337(4) 0.044 Uiso 1 1 d D . .
O12 O 0.8310(7) 0.1935(4) 0.4331(2) 0.0526(14) Uani 1 1 d D . .
O13 O 1.1520(6) 0.2205(3) 0.3486(3) 0.0282(11) Uani 1 1 d D . .
H13A H 1.244(5) 0.200(5) 0.354(4) 0.042 Uiso 1 1 d D . .
H13B H 1.207(8) 0.271(3) 0.335(4) 0.042 Uiso 1 1 d D . .
O14 O 0.8550(5) -0.0036(3) 0.3244(3) 0.0401(13) Uani 1 1 d D . .
H14A H 0.964(4) -0.001(5) 0.323(5) 0.060 Uiso 1 1 d D . .
H14B H 0.785(8) -0.042(5) 0.343(4) 0.060 Uiso 1 1 d D . .
N1 N 0.8056(6) 0.4848(4) -0.2132(2) 0.0183(11) Uani 1 1 d . . .
N2 N 0.9616(6) 0.7472(4) -0.0062(2) 0.0217(11) Uani 1 1 d . . .
N3 N 1.0068(6) 0.8442(3) 0.0165(2) 0.0199(11) Uani 1 1 d . . .
N4 N 0.7880(6) 0.1241(3) 0.2060(3) 0.0179(11) Uani 1 1 d . . .
N5 N 0.5633(6) 0.2524(3) 0.0142(2) 0.0176(11) Uani 1 1 d . . .
N6 N 0.5259(6) 0.3295(3) -0.0049(3) 0.0228(12) Uani 1 1 d . . .
C1 C 0.8175(7) 0.5815(4) -0.1799(3) 0.0164(13) Uani 1 1 d . A .
C2 C 0.7753(7) 0.6515(4) -0.2210(3) 0.0170(13) Uani 1 1 d . . .
C3 C 0.7899(7) 0.7514(4) -0.1860(3) 0.0201(14) Uani 1 1 d . A .
H3 H 0.7588 0.7987 -0.2111 0.024 Uiso 1 1 calc R . .
C4 C 0.8476(7) 0.7833(4) -0.1167(3) 0.0198(13) Uani 1 1 d . . .
H4 H 0.8579 0.8523 -0.0956 0.024 Uiso 1 1 calc R A .
C5 C 0.8915(7) 0.7171(4) -0.0766(3) 0.0200(13) Uani 1 1 d . A .
C6 C 0.8735(7) 0.6140(4) -0.1082(3) 0.0180(13) Uani 1 1 d . . .
C7 C 0.9118(8) 0.5401(4) -0.0732(3) 0.0261(15) Uani 1 1 d . A .
H7 H 0.9480 0.5581 -0.0251 0.031 Uiso 1 1 calc R . .
C8 C 0.8979(9) 0.4430(5) -0.1069(3) 0.0296(16) Uani 1 1 d . . .
H8 H 0.9238 0.3933 -0.0830 0.036 Uiso 1 1 calc R A .
C9 C 0.8443(8) 0.4185(5) -0.1778(3) 0.0215(14) Uani 1 1 d . A .
H9 H 0.8355 0.3511 -0.2015 0.026 Uiso 1 1 calc R . .
C10 C 1.0857(7) 0.8761(4) 0.0863(3) 0.0180(13) Uani 1 1 d . . .
C11 C 1.2197(7) 0.9710(4) 0.1060(3) 0.0172(13) Uani 1 1 d . . .
H11 H 1.2531 1.0110 0.0730 0.021 Uiso 1 1 calc R . .
C12 C 1.3047(8) 1.0078(4) 0.1724(3) 0.0173(13) Uani 1 1 d . . .
H12 H 1.3986 1.0725 0.1849 0.021 Uiso 1 1 calc R . .
C13 C 1.2557(7) 0.9522(4) 0.2216(3) 0.0188(13) Uani 1 1 d . . .
C14 C 1.1161(7) 0.8579(4) 0.2029(3) 0.0205(13) Uani 1 1 d . . .
H14 H 1.0787 0.8203 0.2367 0.025 Uiso 1 1 calc R . .
C15 C 1.0326(7) 0.8191(4) 0.1362(3) 0.0175(13) Uani 1 1 d . . .
H15 H 0.9394 0.7543 0.1236 0.021 Uiso 1 1 calc R . .
C16 C 0.7371(7) 0.1996(4) 0.1799(3) 0.0194(14) Uani 1 1 d . B .
C17 C 0.7392(7) 0.2908(4) 0.2272(3) 0.0146(13) Uani 1 1 d . . .
C18 C 0.6758(7) 0.3647(4) 0.1998(3) 0.0183(13) Uani 1 1 d . B .
H18 H 0.6738 0.4255 0.2297 0.022 Uiso 1 1 calc R . .
C19 C 0.6163(7) 0.3528(4) 0.1313(3) 0.0182(13) Uani 1 1 d . . .
H19 H 0.5728 0.4050 0.1156 0.022 Uiso 1 1 calc R B .
C20 C 0.6178(7) 0.2675(4) 0.0844(3) 0.0168(12) Uani 1 1 d . B .
C21 C 0.6769(7) 0.1873(4) 0.1085(3) 0.0154(12) Uani 1 1 d . . .
C22 C 0.6748(7) 0.0953(4) 0.0663(3) 0.0186(13) Uani 1 1 d . B .
H22 H 0.6340 0.0838 0.0186 0.022 Uiso 1 1 calc R . .
C23 C 0.7322(7) 0.0211(4) 0.0938(3) 0.0197(14) Uani 1 1 d . . .
H23 H 0.7344 -0.0408 0.0652 0.024 Uiso 1 1 calc R B .
C24 C 0.7864(8) 0.0384(4) 0.1637(3) 0.0233(15) Uani 1 1 d . B .
H24 H 0.8242 -0.0134 0.1822 0.028 Uiso 1 1 calc R . .
C25 C 0.4699(7) 0.3146(4) -0.0758(3) 0.0168(12) Uani 1 1 d . . .
C26 C 0.3941(7) 0.3899(4) -0.0961(3) 0.0200(14) Uani 1 1 d . . .
H26 H 0.3841 0.4450 -0.0628 0.024 Uiso 1 1 calc R . .
C27 C 0.3347(7) 0.3840(4) -0.1635(3) 0.0159(13) Uani 1 1 d . . .
H27 H 0.2794 0.4338 -0.1766 0.019 Uiso 1 1 calc R . .
C28 C 0.3541(7) 0.3064(4) -0.2131(3) 0.0158(13) Uani 1 1 d . . .
C29 C 0.4303(7) 0.2321(4) -0.1932(3) 0.0188(13) Uani 1 1 d . . .
H29 H 0.4424 0.1779 -0.2266 0.023 Uiso 1 1 calc R . .
C30 C 0.4879(7) 0.2366(4) -0.1259(3) 0.0213(14) Uani 1 1 d . . .
H30 H 0.5409 0.1858 -0.1131 0.026 Uiso 1 1 calc R . .
C31A C 0.648(2) 0.3761(13) -0.5678(7) 0.047(5) Uiso 0.50 1 d PD A 1
H31A H 0.7439 0.4402 -0.5672 0.071 Uiso 0.50 1 calc PR A 1
H31B H 0.5246 0.3858 -0.5783 0.071 Uiso 0.50 1 calc PR A 1
H31C H 0.6601 0.3205 -0.6026 0.071 Uiso 0.50 1 calc PR A 1
C31B C 0.5754(18) 0.3801(11) -0.5690(7) 0.029(3) Uiso 0.50 1 d PD A 2
H31D H 0.5183 0.3067 -0.5706 0.043 Uiso 0.50 1 calc PR A 2
H31E H 0.6452 0.3875 -0.6065 0.043 Uiso 0.50 1 calc PR A 2
H31F H 0.4781 0.4146 -0.5733 0.043 Uiso 0.50 1 calc PR A 2
C32A C 0.4812(15) 0.2301(9) -0.5069(7) 0.036(2) Uiso 0.50 1 d PD A 1
H32A H 0.4715 0.1988 -0.4669 0.054 Uiso 0.50 1 calc PR A 1
H32B H 0.4989 0.1809 -0.5448 0.054 Uiso 0.50 1 calc PR A 1
H32C H 0.3669 0.2480 -0.5198 0.054 Uiso 0.50 1 calc PR A 1
C32B C 0.8036(17) 0.5652(8) -0.5043(7) 0.036(2) Uiso 0.50 1 d PD A 2
H32D H 0.8932 0.6097 -0.4648 0.054 Uiso 0.50 1 calc PR A 2
H32E H 0.6961 0.5915 -0.5111 0.054 Uiso 0.50 1 calc PR A 2
H32F H 0.8627 0.5647 -0.5449 0.054 Uiso 0.50 1 calc PR A 2
C33A C 0.921(2) 0.1235(18) 0.5407(9) 0.033(5) Uiso 0.50 1 d PD B 1
H33A H 0.8455 0.0517 0.5227 0.050 Uiso 0.50 1 calc PR B 1
H33B H 0.8416 0.1639 0.5589 0.050 Uiso 0.50 1 calc PR B 1
H33C H 1.0205 0.1261 0.5770 0.050 Uiso 0.50 1 calc PR B 1
C33B C 0.913(4) 0.149(2) 0.5462(12) 0.046(11) Uiso 0.32 1 d PD B 2
H33D H 1.0328 0.1409 0.5366 0.070 Uiso 0.32 1 calc PR B 2
H33E H 0.8730 0.1104 0.5809 0.070 Uiso 0.32 1 calc PR B 2
H33F H 0.9265 0.2223 0.5628 0.070 Uiso 0.32 1 calc PR B 2
C33C C 0.933(7) 0.096(3) 0.517(3) 0.070(19) Uiso 0.18 1 d PD B 3
H33G H 1.0666 0.1299 0.5217 0.105 Uiso 0.18 1 calc PR B 3
H33H H 0.8938 0.0392 0.4766 0.105 Uiso 0.18 1 calc PR B 3
H33I H 0.9069 0.0688 0.5573 0.105 Uiso 0.18 1 calc PR B 3
C34A C 1.1471(17) 0.3032(9) 0.5184(7) 0.040(4) Uiso 0.50 1 d PD B 1
H34A H 1.2092 0.3418 0.4870 0.059 Uiso 0.50 1 calc PR B 1
H34B H 1.2406 0.2996 0.5551 0.059 Uiso 0.50 1 calc PR B 1
H34C H 1.0622 0.3382 0.5378 0.059 Uiso 0.50 1 calc PR B 1
C34B C 0.547(3) 0.1239(18) 0.5053(13) 0.041(6) Uiso 0.32 1 d PD B 2
H34D H 0.4382 0.1033 0.4690 0.062 Uiso 0.32 1 calc PR B 2
H34E H 0.5751 0.1975 0.5254 0.062 Uiso 0.32 1 calc PR B 2
H34F H 0.5208 0.0836 0.5403 0.062 Uiso 0.32 1 calc PR B 2
C34C C 0.595(4) 0.090(3) 0.500(3) 0.056(13) Uiso 0.18 1 d PD B 3
H34G H 0.4908 0.1170 0.4885 0.084 Uiso 0.18 1 calc PR B 3
H34H H 0.5881 0.0691 0.5441 0.084 Uiso 0.18 1 calc PR B 3
H34I H 0.5884 0.0301 0.4651 0.084 Uiso 0.18 1 calc PR B 3

loop_
_atom_site_aniso_label
_atom_site_aniso_U_11
_atom_site_aniso_U_22
_atom_site_aniso_U_33
_atom_site_aniso_U_23
_atom_site_aniso_U_13
_atom_site_aniso_U_12
Cd1 0.0196(2) 0.0187(2) 0.0137(2) 0.0019(2) 0.0009(2) 0.00388(18)
Cd2 0.0279(2) 0.0176(2) 0.0219(3) 0.0069(2) -0.0052(2) 0.00553(19)
S1 0.0176(7) 0.0187(8) 0.0164(9) 0.0017(6) 0.0020(6) 0.0061(6)
S2 0.0157(7) 0.0191(8) 0.0168(9) 0.0054(6) 0.0024(6) 0.0053(6)
S3A 0.0257(11) 0.0357(13) 0.0197(13) 0.0007(11) 0.0013(10) 0.0135(11)
S3B 0.0257(11) 0.0357(13) 0.0197(13) 0.0007(11) 0.0013(10) 0.0135(11)
S4A 0.0345(18) 0.042(2) 0.0180(18) 0.0052(15) -0.0023(15) 0.0174(16)
S4B 0.058(4) 0.036(3) 0.014(3) 0.006(3) 0.007(3) 0.005(3)
S4C 0.057(6) 0.048(7) 0.021(6) 0.009(5) 0.004(5) 0.007(6)
O1 0.026(2) 0.022(2) 0.013(2) 0.0052(18) 0.0031(18) 0.0081(18)
O2 0.020(2) 0.024(2) 0.038(3) 0.007(2) -0.005(2) 0.0086(18)
O3 0.024(2) 0.084(4) 0.024(3) -0.003(3) 0.006(2) 0.022(3)
O4 0.040(2) 0.022(2) 0.024(3) 0.003(2) -0.004(2) 0.002(2)
O5 0.026(2) 0.013(2) 0.019(3) 0.0005(18) -0.0026(19) 0.0026(18)
O6 0.0201(19) 0.021(2) 0.020(3) 0.0112(19) 0.0029(19) 0.0036(17)
O7 0.017(2) 0.046(3) 0.025(3) 0.010(2) 0.0029(19) 0.010(2)
O8 0.038(2) 0.023(2) 0.022(3) 0.0121(19) 0.011(2) 0.0104(19)
O9 0.028(2) 0.069(3) 0.013(3) 0.011(2) 0.005(2) 0.011(2)
O10 0.022(2) 0.014(2) 0.022(3) 0.0021(19) 0.0017(18) 0.0068(19)
O11 0.030(2) 0.018(3) 0.034(3) 0.003(2) 0.004(2) -0.001(2)
O12 0.072(4) 0.058(3) 0.019(3) 0.013(3) -0.005(3) 0.007(3)
O13 0.026(2) 0.023(3) 0.032(3) 0.008(2) -0.003(2) 0.003(2)
O14 0.019(2) 0.027(3) 0.079(4) 0.027(3) 0.010(3) 0.004(2)
N1 0.021(3) 0.021(3) 0.014(3) 0.004(2) 0.001(2) 0.009(2)
N2 0.023(3) 0.022(3) 0.022(3) 0.002(2) 0.008(2) 0.008(2)
N3 0.022(3) 0.018(3) 0.018(3) -0.002(2) 0.001(2) 0.006(2)
N4 0.021(2) 0.009(2) 0.028(3) 0.008(2) 0.005(2) 0.009(2)
N5 0.016(3) 0.015(2) 0.020(3) 0.006(2) 0.002(2) 0.003(2)
N6 0.032(3) 0.015(3) 0.020(3) 0.005(2) -0.001(2) 0.005(2)
C1 0.013(3) 0.021(3) 0.015(4) 0.003(3) 0.003(2) 0.004(3)
C2 0.011(3) 0.020(3) 0.020(4) 0.003(3) 0.003(2) 0.003(3)
C3 0.020(3) 0.017(3) 0.026(4) 0.007(3) 0.006(3) 0.006(3)
C4 0.024(3) 0.016(3) 0.019(4) 0.002(3) 0.000(3) 0.008(3)
C5 0.016(3) 0.024(3) 0.020(3) 0.006(3) 0.002(3) 0.006(3)
C6 0.014(3) 0.020(3) 0.022(4) 0.004(3) 0.005(3) 0.007(3)
C7 0.036(4) 0.026(4) 0.013(4) 0.002(3) -0.001(3) 0.009(3)
C8 0.045(4) 0.025(4) 0.022(4) 0.012(3) -0.004(3) 0.015(3)
C9 0.032(3) 0.017(3) 0.018(4) 0.002(3) 0.005(3) 0.011(3)
C10 0.025(3) 0.018(3) 0.014(3) 0.001(3) 0.005(3) 0.013(3)
C11 0.023(3) 0.012(3) 0.018(3) 0.002(3) 0.008(3) 0.006(3)
C12 0.020(3) 0.011(3) 0.020(4) 0.002(2) 0.005(3) 0.001(2)
C13 0.017(3) 0.021(3) 0.019(4) 0.001(3) 0.003(3) 0.008(3)
C14 0.022(3) 0.024(3) 0.022(4) 0.013(3) 0.012(3) 0.009(3)
C15 0.020(3) 0.011(3) 0.022(4) 0.007(3) 0.006(3) 0.002(2)
C16 0.014(3) 0.021(3) 0.022(4) 0.011(3) 0.002(3) 0.000(3)
C17 0.010(3) 0.010(3) 0.021(4) 0.003(3) -0.001(2) 0.002(2)
C18 0.028(3) 0.006(3) 0.019(4) -0.003(2) 0.002(3) 0.005(2)
C19 0.025(3) 0.015(3) 0.019(4) 0.009(3) 0.000(3) 0.011(3)
C20 0.015(3) 0.016(3) 0.015(3) 0.000(3) 0.000(3) 0.000(2)
C21 0.009(3) 0.014(3) 0.021(4) 0.004(3) 0.001(2) 0.001(2)
C22 0.018(3) 0.015(3) 0.022(4) 0.005(3) 0.003(3) 0.002(2)
C23 0.023(3) 0.009(3) 0.024(4) -0.002(3) 0.007(3) 0.002(2)
C24 0.025(3) 0.016(3) 0.034(4) 0.012(3) 0.002(3) 0.011(3)
C25 0.022(3) 0.014(3) 0.014(3) 0.006(2) 0.002(2) 0.004(2)
C26 0.025(3) 0.013(3) 0.020(4) 0.003(3) 0.003(3) 0.003(3)
C27 0.021(3) 0.012(3) 0.020(4) 0.012(3) 0.001(3) 0.008(3)
C28 0.012(3) 0.013(3) 0.021(4) 0.007(3) 0.004(2) -0.001(2)
C29 0.023(3) 0.020(3) 0.016(3) 0.007(3) 0.004(3) 0.008(3)
C30 0.023(3) 0.020(3) 0.029(4) 0.009(3) 0.012(3) 0.013(3)

loop_
_atom_type_symbol
_atom_type_description
_atom_type_scat_dispersion_real
_atom_type_scat_dispersion_imag
_atom_type_scat_source
C C 0.0033 0.0016 'International Tables Vol C Tables 4.2.6.8 and 6.1.1.4'
H H 0.0000 0.0000 'International Tables Vol C Tables 4.2.6.8 and 6.1.1.4'
Cd Cd -0.8075 1.2024 'International Tables Vol C Tables 4.2.6.8 and 6.1.1.4'
N N 0.0061 0.0033 'International Tables Vol C Tables 4.2.6.8 and 6.1.1.4'
O O 0.0106 0.0060 'International Tables Vol C Tables 4.2.6.8 and 6.1.1.4'
S S 0.1246 0.1234 'International Tables Vol C Tables 4.2.6.8 and 6.1.1.4'

loop_
_geom_angle_atom_site_label_1
_geom_angle_atom_site_label_2
_geom_angle_atom_site_label_3
_geom_angle
_geom_angle_site_symmetry_3
O9 Cd1 O1 104.16(16) .
O9 Cd1 N1 178.24(17) .
O1 Cd1 N1 74.37(15) .
O9 Cd1 O6 89.49(15) .
O1 Cd1 O6 92.79(13) .
N1 Cd1 O6 91.53(16) .
O9 Cd1 O11 90.05(17) .
O1 Cd1 O11 165.47(16) .
N1 Cd1 O11 91.38(17) .
O6 Cd1 O11 90.35(14) .
O9 Cd1 O10 88.27(14) .
O1 Cd1 O10 92.35(13) .
N1 Cd1 O10 90.83(16) .
O6 Cd1 O10 174.77(14) .
O11 Cd1 O10 84.92(14) .
O9 Cd1 H11A 108.3(10) .
O1 Cd1 H11A 146.6(8) .
N1 Cd1 H11A 73.1(9) .
O6 Cd1 H11A 95(2) .
O11 Cd1 H11A 18.8(8) .
O10 Cd1 H11A 81(2) .
O12 Cd2 O5 101.76(17) .
O12 Cd2 N4 171.91(17) .
O5 Cd2 N4 74.61(15) .
O12 Cd2 O14 92.1(2) .
O5 Cd2 O14 166.1(2) .
N4 Cd2 O14 91.45(19) .
O12 Cd2 O13 86.63(18) .
O5 Cd2 O13 93.56(14) .
N4 Cd2 O13 100.72(17) .
O14 Cd2 O13 88.35(14) .
O12 Cd2 O4 85.78(17) 1_445
O5 Cd2 O4 87.92(13) 1_445
N4 Cd2 O4 86.85(16) 1_445
O14 Cd2 O4 92.00(14) 1_445
O13 Cd2 O4 172.41(17) 1_445
O3 S1 O2 113.4(3) .
O3 S1 O4 110.6(3) .
O2 S1 O4 112.3(2) .
O3 S1 C13 107.2(3) .
O2 S1 C13 106.8(3) .
O4 S1 C13 106.1(3) .
O8 S2 O7 115.0(3) .
O8 S2 O6 112.8(2) .
O7 S2 O6 109.3(2) .
O8 S2 C28 106.8(2) .
O7 S2 C28 106.0(2) .
O6 S2 C28 106.3(3) .
O9 S3A C31A 102.5(6) .
O9 S3A C32A 106.0(5) .
C31A S3A C32A 96.7(7) .
O9 S3B C31B 104.9(5) .
O9 S3B C32B 110.0(5) .
C31B S3B C32B 97.5(7) .
O12 S4A C34A 102.9(5) .
O12 S4A C33A 98.7(6) .
C34A S4A C33A 100.8(9) .
O12 S4B C33B 95.5(11) .
O12 S4B C34B 109.2(8) .
C33B S4B C34B 98.2(13) .
O12 S4C C34C 105.5(18) .
O12 S4C C33C 98(2) .
C34C S4C C33C 90(2) .
C2 O1 Cd1 114.1(3) .
S1 O4 Cd2 134.5(2) 1_665
C17 O5 Cd2 113.2(3) .
S2 O6 Cd1 133.1(2) .
S3B O9 S3A 46.8(2) .
S3B O9 Cd1 125.2(3) .
S3A O9 Cd1 115.2(2) .
Cd1 O10 H10A 103(4) .
Cd1 O10 H10B 98(4) .
H10A O10 H10B 142(6) .
Cd1 O11 H11A 50(5) .
Cd1 O11 H11B 139(5) .
H11A O11 H11B 120(7) .
S4C O12 S4B 45.6(5) .
S4C O12 S4A 70.2(5) .
S4B O12 S4A 77.7(3) .
S4C O12 Cd2 165.0(5) .
S4B O12 Cd2 119.4(3) .
S4A O12 Cd2 109.1(3) .
Cd2 O13 H13A 141(5) .
Cd2 O13 H13B 120(5) .
H13A O13 H13B 94(6) .
Cd2 O14 H14A 107(5) .
Cd2 O14 H14B 120(5) .
H14A O14 H14B 126(7) .
C9 N1 C1 119.1(5) .
C9 N1 Cd1 127.8(4) .
C1 N1 Cd1 113.0(4) .
N3 N2 C5 113.6(5) .
N2 N3 C10 114.3(4) .
C24 N4 C16 118.9(5) .
C24 N4 Cd2 128.6(4) .
C16 N4 Cd2 112.0(4) .
N6 N5 C20 114.0(5) .
N5 N6 C25 114.3(5) .
N1 C1 C6 121.9(5) .
N1 C1 C2 117.0(5) .
C6 C1 C2 121.0(5) .
O1 C2 C3 122.3(5) .
O1 C2 C1 121.3(5) .
C3 C2 C1 116.4(5) .
C4 C3 C2 122.4(5) .
C4 C3 H3 118.8 .
C2 C3 H3 118.8 .
C3 C4 C5 121.8(5) .
C3 C4 H4 119.1 .
C5 C4 H4 119.1 .
C4 C5 N2 124.2(5) .
C4 C5 C6 118.9(5) .
N2 C5 C6 116.9(5) .
C7 C6 C5 124.1(6) .
C7 C6 C1 116.5(5) .
C5 C6 C1 119.4(5) .
C8 C7 C6 121.2(6) .
C8 C7 H7 119.4 .
C6 C7 H7 119.4 .
C7 C8 C9 118.2(5) .
C7 C8 H8 120.9 .
C9 C8 H8 120.9 .
N1 C9 C8 123.1(6) .
N1 C9 H9 118.5 .
C8 C9 H9 118.5 .
C11 C10 C15 119.1(5) .
C11 C10 N3 116.5(5) .
C15 C10 N3 124.4(5) .
C12 C11 C10 120.6(5) .
C12 C11 H11 119.7 .
C10 C11 H11 119.7 .
C11 C12 C13 120.8(5) .
C11 C12 H12 119.6 .
C13 C12 H12 119.6 .
C12 C13 C14 119.3(6) .
C12 C13 S1 120.9(5) .
C14 C13 S1 119.7(5) .
C15 C14 C13 120.4(5) .
C15 C14 H14 119.8 .
C13 C14 H14 119.8 .
C14 C15 C10 119.7(5) .
C14 C15 H15 120.2 .
C10 C15 H15 120.2 .
N4 C16 C21 121.5(5) .
N4 C16 C17 117.4(5) .
C21 C16 C17 121.0(5) .
O5 C17 C18 122.7(5) .
O5 C17 C16 120.8(5) .
C18 C17 C16 116.5(5) .
C19 C18 C17 122.6(5) .
C19 C18 H18 118.7 .
C17 C18 H18 118.7 .
C18 C19 C20 122.1(5) .
C18 C19 H19 118.9 .
C20 C19 H19 118.9 .
C19 C20 N5 124.6(5) .
C19 C20 C21 118.6(5) .
N5 C20 C21 116.7(5) .
C22 C21 C16 117.4(5) .
C22 C21 C20 123.6(5) .
C16 C21 C20 119.0(5) .
C23 C22 C21 120.0(6) .
C23 C22 H22 120.0 .
C21 C22 H22 120.0 .
C22 C23 C24 119.0(5) .
C22 C23 H23 120.5 .
C24 C23 H23 120.5 .
N4 C24 C23 123.1(5) .
N4 C24 H24 118.5 .
C23 C24 H24 118.5 .
C30 C25 C26 118.5(5) .
C30 C25 N6 126.9(5) .
C26 C25 N6 114.6(5) .
C27 C26 C25 120.2(5) .
C27 C26 H26 119.9 .
C25 C26 H26 119.9 .
C26 C27 C28 120.9(5) .
C26 C27 H27 119.5 .
C28 C27 H27 119.5 .
C27 C28 C29 118.9(5) .
C27 C28 S2 118.5(4) .
C29 C28 S2 122.6(4) .
C30 C29 C28 120.5(5) .
C30 C29 H29 119.7 .
C28 C29 H29 119.7 .
C29 C30 C25 120.9(5) .
C29 C30 H30 119.6 .
C25 C30 H30 119.6 .
S3A C31A H31A 109.5 .
S3A C31A H31B 109.5 .
H31A C31A H31B 109.5 .
S3A C31A H31C 109.5 .
H31A C31A H31C 109.5 .
H31B C31A H31C 109.5 .
S3B C31B H31D 109.5 .
S3B C31B H31E 109.5 .
H31D C31B H31E 109.5 .
S3B C31B H31F 109.5 .
H31D C31B H31F 109.5 .
H31E C31B H31F 109.5 .
S3A C32A H32A 109.5 .
S3A C32A H32B 109.5 .
H32A C32A H32B 109.5 .
S3A C32A H32C 109.5 .
H32A C32A H32C 109.5 .
H32B C32A H32C 109.5 .
S3B C32B H32D 109.5 .
S3B C32B H32E 109.5 .
H32D C32B H32E 109.5 .
S3B C32B H32F 109.5 .
H32D C32B H32F 109.5 .
H32E C32B H32F 109.5 .
S4A C33A H33A 109.5 .
S4A C33A H33B 109.5 .
H33A C33A H33B 109.5 .
S4A C33A H33C 109.5 .
H33A C33A H33C 109.5 .
H33B C33A H33C 109.5 .
S4B C33B H33D 109.5 .
S4B C33B H33E 109.5 .
H33D C33B H33E 109.5 .
S4B C33B H33F 109.5 .
H33D C33B H33F 109.5 .
H33E C33B H33F 109.5 .
S4C C33C H33G 109.5 .
S4C C33C H33H 109.5 .
H33G C33C H33H 109.5 .
S4C C33C H33I 109.5 .
H33G C33C H33I 109.5 .
H33H C33C H33I 109.5 .
S4A C34A H34A 109.5 .
S4A C34A H34B 109.5 .
H34A C34A H34B 109.5 .
S4A C34A H34C 109.5 .
H34A C34A H34C 109.5 .
H34B C34A H34C 109.5 .
S4B C34B H34D 109.5 .
S4B C34B H34E 109.5 .
H34D C34B H34E 109.5 .
S4B C34B H34F 109.5 .
H34D C34B H34F 109.5 .
H34E C34B H34F 109.5 .
S4C C34C H34G 109.5 .
S4C C34C H34H 109.5 .
H34G C34C H34H 109.5 .
S4C C34C H34I 109.5 .
H34G C34C H34I 109.5 .
H34H C34C H34I 109.5 .

loop_
_geom_bond_atom_site_label_1
_geom_bond_atom_site_label_2
_geom_bond_distance
_geom_bond_site_symmetry_2
Cd1 O9 2.220(4) .
Cd1 O1 2.249(4) .
Cd1 N1 2.285(5) .
Cd1 O6 2.326(3) .
Cd1 O11 2.352(4) .
Cd1 O10 2.380(4) .
Cd1 H11A 1.93(6) .
Cd2 O12 2.220(5) .
Cd2 O5 2.239(4) .
Cd2 N4 2.280(5) .
Cd2 O14 2.290(4) .
Cd2 O13 2.320(4) .
Cd2 O4 2.389(4) 1_445
S1 O3 1.451(4) .
S1 O2 1.453(4) .
S1 O4 1.460(4) .
S1 C13 1.773(6) .
S2 O8 1.446(4) .
S2 O7 1.461(4) .
S2 O6 1.462(4) .
S2 C28 1.765(6) .
S3A O9 1.669(5) .
S3A C31A 1.768(13) .
S3A C32A 1.776(11) .
S3B O9 1.473(5) .
S3B C31B 1.777(12) .
S3B C32B 1.781(11) .
S4A O12 1.654(5) .
S4A C34A 1.776(11) .
S4A C33A 1.791(14) .
S4B O12 1.620(7) .
S4B C33B 1.781(18) .
S4B C34B 1.803(15) .
S4C O12 1.531(10) .
S4C C34C 1.778(19) .
S4C C33C 1.784(19) .
O1 C2 1.299(7) .
O4 Cd2 2.389(4) 1_665
O5 C17 1.308(7) .
O10 H10A 0.823(10) .
O10 H10B 0.817(10) .
O11 H11A 0.815(10) .
O11 H11B 0.817(10) .
O13 H13A 0.820(10) .
O13 H13B 0.822(10) .
O14 H14A 0.816(10) .
O14 H14B 0.817(10) .
N1 C9 1.321(7) .
N1 C1 1.358(7) .
N2 N3 1.272(6) .
N2 C5 1.411(7) .
N3 C10 1.414(7) .
N4 C24 1.331(8) .
N4 C16 1.363(7) .
N5 N6 1.275(6) .
N5 C20 1.396(7) .
N6 C25 1.412(7) .
C1 C6 1.422(8) .
C1 C2 1.447(8) .
C2 C3 1.403(8) .
C3 C4 1.378(8) .
C3 H3 0.9500 .
C4 C5 1.395(7) .
C4 H4 0.9500 .
C5 C6 1.417(8) .
C6 C7 1.404(8) .
C7 C8 1.363(8) .
C7 H7 0.9500 .
C8 C9 1.401(9) .
C8 H8 0.9500 .
C9 H9 0.9500 .
C10 C11 1.383(7) .
C10 C15 1.412(8) .
C11 C12 1.368(8) .
C11 H11 0.9500 .
C12 C13 1.382(8) .
C12 H12 0.9500 .
C13 C14 1.396(8) .
C14 C15 1.372(8) .
C14 H14 0.9500 .
C15 H15 0.9500 .
C16 C21 1.429(8) .
C16 C17 1.439(8) .
C17 C18 1.400(7) .
C18 C19 1.375(8) .
C18 H18 0.9500 .
C19 C20 1.382(7) .
C19 H19 0.9500 .
C20 C21 1.431(7) .
C21 C22 1.397(8) .
C22 C23 1.383(8) .
C22 H22 0.9500 .
C23 C24 1.387(9) .
C23 H23 0.9500 .
C24 H24 0.9500 .
C25 C30 1.392(8) .
C25 C26 1.405(7) .
C26 C27 1.369(8) .
C26 H26 0.9500 .
C27 C28 1.387(8) .
C27 H27 0.9500 .
C28 C29 1.393(7) .
C29 C30 1.367(8) .
C29 H29 0.9500 .
C30 H30 0.9500 .
C31A H31A 0.9800 .
C31A H31B 0.9800 .
C31A H31C 0.9800 .
C31B H31D 0.9800 .
C31B H31E 0.9800 .
C31B H31F 0.9800 .
C32A H32A 0.9800 .
C32A H32B 0.9800 .
C32A H32C 0.9800 .
C32B H32D 0.9800 .
C32B H32E 0.9800 .
C32B H32F 0.9800 .
C33A H33A 0.9800 .
C33A H33B 0.9800 .
C33A H33C 0.9800 .
C33B H33D 0.9800 .
C33B H33E 0.9800 .
C33B H33F 0.9800 .
C33C H33G 0.9800 .
C33C H33H 0.9800 .
C33C H33I 0.9800 .
C34A H34A 0.9800 .
C34A H34B 0.9800 .
C34A H34C 0.9800 .
C34B H34D 0.9800 .
C34B H34E 0.9800 .
C34B H34F 0.9800 .
C34C H34G 0.9800 .
C34C H34H 0.9800 .
C34C H34I 0.9800 .

loop_
_geom_hbond_atom_site_label_D
_geom_hbond_atom_site_label_H
_geom_hbond_atom_site_label_A
_geom_hbond_distance_DH
_geom_hbond_distance_HA
_geom_hbond_distance_DA
_geom_hbond_angle_DHA
_geom_hbond_site_symmetry_A
O14 H14B O2 0.817(10) 2.41(6) 2.960(5) 125(6) 1_445
O14 H14B O8 0.817(10) 2.27(5) 2.908(6) 135(7) 2_655
O14 H14A O3 0.816(10) 1.89(3) 2.685(5) 165(9) 1_545
O13 H13B O1 0.822(10) 1.88(2) 2.680(6) 165(7) 2_765
O13 H13A O3 0.820(10) 2.49(5) 3.012(6) 122(5) 1_545
O11 H11B O8 0.817(10) 2.61(6) 3.024(6) 113(5) .
O11 H11B O2 0.817(10) 2.110(17) 2.916(6) 169(6) 2_765
O11 H11A N1 0.815(10) 2.53(2) 3.318(7) 165(6) .
O10 H10B O7 0.817(10) 2.239(16) 3.045(5) 169(6) 1_655
O10 H10A O5 0.823(10) 1.91(2) 2.706(5) 163(6) 2_765
